data_7104354
loop_
_publ_author_name
'Khan, Faiz Ahmed'
'Parasuraman, Karuppasamy'
'Sadhu, Kalyan Kumar'

_publ_section_title
;
 Azacrown-oxabridged macrocycle: a novel hybrid fluorogenic chemosensor
 for transition and heavy metal ions.
;
_journal_issue 17
_journal_name_full 'Chemical communications (Cambridge, England)'
_journal_page_first 2399
_journal_page_last 2401
_journal_paper_doi 10.1039/b820479a
_journal_volume 34
_journal_year 2009
_chemical_formula_moiety 'C36 H47 Cl N Na O11'
_chemical_formula_sum 'C36 H47 Cl N Na O11'
_chemical_formula_weight 728.19
_space_group_IT_number 2
_symmetry_cell_setting triclinic
_symmetry_space_group_name_Hall '-P 1'
_symmetry_space_group_name_H-M 'P -1'
_atom_sites_solution_hydrogens geom
_atom_sites_solution_primary direct
_atom_sites_solution_secondary difmap
_audit_creation_method SHELXL-97
_cell_angle_alpha 69.085(3)
_cell_angle_beta 73.360(3)
_cell_angle_gamma 66.898(3)
_cell_formula_units_Z 2
_cell_length_a 11.4813(19)
_cell_length_b 13.416(2)
_cell_length_c 13.433(2)
_cell_measurement_reflns_used 1941
_cell_measurement_temperature 100(2)
_cell_measurement_theta_max 26.27
_cell_measurement_theta_min 2.33
_cell_volume 1751.9(5)
_computing_cell_refinement 'SAINT 6.45 (Bruker, 2003)'
_computing_data_collection 'SMART 5.628 (Bruker, 2003)'
_computing_data_reduction 'SAINT 6.45 (Bruker, 2003)'
_computing_molecular_graphics 'Diamond 3.1d'
_computing_publication_material 'WinGX publication routines (Farrugia, 1999)'
_computing_structure_refinement 'SHELXL-97 (Sheldrick, 1997)'
_computing_structure_solution 'SIR 92'
_diffrn_ambient_temperature 100(2)
_diffrn_measured_fraction_theta_full 0.996
_diffrn_measured_fraction_theta_max 0.996
_diffrn_measurement_device_type 'Bruker SMART APEX'
_diffrn_measurement_method /W-scans
_diffrn_radiation_monochromator graphite
_diffrn_radiation_source 'fine-focus sealed tube'
_diffrn_radiation_type MoK\a
_diffrn_radiation_wavelength 0.71073
_diffrn_reflns_av_R_equivalents 0.0371
_diffrn_reflns_av_sigmaI/netI 0.0807
_diffrn_reflns_limit_h_max 14
_diffrn_reflns_limit_h_min -12
_diffrn_reflns_limit_k_max 16
_diffrn_reflns_limit_k_min -7
_diffrn_reflns_limit_l_max 16
_diffrn_reflns_limit_l_min -16
_diffrn_reflns_number 9825
_diffrn_reflns_theta_full 26.00
_diffrn_reflns_theta_max 26.00
_diffrn_reflns_theta_min 2.15
_diffrn_standards_decay_% 0.5
_diffrn_standards_number 60
_exptl_absorpt_coefficient_mu 0.184
_exptl_absorpt_correction_T_max 0.9912
_exptl_absorpt_correction_T_min 0.9840
_exptl_absorpt_correction_type empirical
_exptl_absorpt_process_details 'SADABS 2.01 (Bruker 2003)'
_exptl_crystal_colour 'pale yellow'
_exptl_crystal_density_diffrn 1.380
_exptl_crystal_density_method 'not measured'
_exptl_crystal_description prism
_exptl_crystal_F_000 772
_exptl_crystal_size_max 0.09
_exptl_crystal_size_mid 0.06
_exptl_crystal_size_min 0.05
_refine_diff_density_max 0.423
_refine_diff_density_min -0.431
_refine_diff_density_rms 0.097
_refine_ls_extinction_method none
_refine_ls_goodness_of_fit_ref 1.067
_refine_ls_hydrogen_treatment constr
_refine_ls_matrix_type full
_refine_ls_number_parameters 451
_refine_ls_number_reflns 6726
_refine_ls_number_restraints 0
_refine_ls_restrained_S_all 1.067
_refine_ls_R_factor_all 0.0979
_refine_ls_R_factor_gt 0.0654
_refine_ls_shift/su_max 0.000
_refine_ls_shift/su_mean 0.000
_refine_ls_structure_factor_coef Fsqd
_refine_ls_weighting_details 'calc w=1/[\s^2^(Fo^2^)+(0.1035P)^2^+0.0000P] where P=(Fo^2^+2Fc^2^)/3'
_refine_ls_weighting_scheme calc
_refine_ls_wR_factor_gt 0.1660
_refine_ls_wR_factor_ref 0.1965
_reflns_number_gt 4574
_reflns_number_total 6726
_reflns_threshold_expression >2sigma(I)
_cod_data_source_file b820479A.txt
_cod_data_source_block 17janam
_cod_depositor_comments
;
The following automatic conversions were performed:
'_symmetry_cell_setting' value 'Triclinic' changed to 'triclinic'
according to '/home/saulius/struct/CIF-dictionaries/cif_core.dic'
dictionary named 'cif_core.dic' version 2.4.1 from 2010-06-29.

Automatic conversion script
Id: cif_fix_enum 1527 2010-12-29 10:47:43Z saulius 
;
_cod_original_sg_symbol_H-M p-1
_cod_database_code 7104354

loop_
_symmetry_equiv_pos_as_xyz
'x, y, z'
'-x, -y, -z'

loop_
_atom_site_label
_atom_site_type_symbol
_atom_site_fract_x
_atom_site_fract_y
_atom_site_fract_z
_atom_site_U_iso_or_equiv
_atom_site_adp_type
_atom_site_occupancy
_atom_site_symmetry_multiplicity
_atom_site_calc_flag
_atom_site_refinement_flags
_atom_site_disorder_assembly
_atom_site_disorder_group
O5 O 0.7399(2) 0.02814(19) 0.35681(17) 0.0250(5) Uani 1 1 d . . .
O7 O 0.5377(2) 0.45138(19) 0.29847(18) 0.0252(5) Uani 1 1 d . . .
O6 O 0.7930(2) 0.3489(2) 0.28743(18) 0.0259(5) Uani 1 1 d . . .
O2 O 0.3795(2) 0.3067(2) 0.43213(18) 0.0272(6) Uani 1 1 d . . .
O1 O 0.4484(2) 0.34062(19) 0.21573(17) 0.0238(5) Uani 1 1 d . . .
O3 O 0.1765(2) 0.4174(2) 0.39098(18) 0.0299(6) Uani 1 1 d . . .
O4 O 0.4884(2) 0.11980(19) 0.34161(17) 0.0252(5) Uani 1 1 d . . .
O10 O 0.8179(2) 0.1958(2) 0.58148(19) 0.0372(7) Uani 1 1 d . . .
O8 O 0.6531(2) 0.1891(3) 0.5161(2) 0.0422(7) Uani 1 1 d . . .
O9 O 0.6052(2) 0.2449(2) 0.6722(2) 0.0411(7) Uani 1 1 d . . .
O11 O 0.7198(3) 0.0573(2) 0.6738(2) 0.0503(8) Uani 1 1 d . . .
C1 C 0.3612(3) 0.4443(3) 0.2458(3) 0.0232(7) Uani 1 1 d . . .
C2 C 0.2603(3) 0.4882(3) 0.1737(3) 0.0248(7) Uani 1 1 d . . .
H2 H 0.1798 0.5416 0.2034 0.030 Uiso 1 1 calc R . .
C3 C 0.2401(3) 0.3733(3) 0.1928(3) 0.0270(8) Uani 1 1 d . . .
H3 H 0.1513 0.3756 0.2323 0.032 Uiso 1 1 calc R . .
C4 C 0.3386(3) 0.2971(3) 0.2686(3) 0.0249(8) Uani 1 1 d . . .
C5 C 0.3047(3) 0.3661(3) 0.3507(3) 0.0268(8) Uani 1 1 d . . .
C6 C 0.1129(4) 0.3394(4) 0.4642(3) 0.0382(9) Uani 1 1 d . . .
H6A H 0.0237 0.3809 0.4891 0.057 Uiso 1 1 calc R . .
H6B H 0.1573 0.2961 0.5264 0.057 Uiso 1 1 calc R . .
H6C H 0.1142 0.2878 0.4272 0.057 Uiso 1 1 calc R . .
C7 C 0.3641(4) 0.3702(3) 0.5050(3) 0.0338(9) Uani 1 1 d . . .
H7A H 0.4196 0.3235 0.5595 0.051 Uiso 1 1 calc R . .
H7B H 0.2743 0.3918 0.5410 0.051 Uiso 1 1 calc R . .
H7C H 0.3878 0.4382 0.4641 0.051 Uiso 1 1 calc R . .
C8 C 0.3029(4) 0.5416(3) 0.0540(3) 0.0299(8) Uani 1 1 d . . .
H8A H 0.3891 0.4935 0.0281 0.036 Uiso 1 1 calc R . .
H8B H 0.3080 0.6166 0.0444 0.036 Uiso 1 1 calc R . .
C9 C 0.2060(4) 0.5543(3) -0.0116(3) 0.0373(9) Uani 1 1 d . . .
H9A H 0.2390 0.5806 -0.0896 0.045 Uiso 1 1 calc R . .
H9B H 0.1239 0.6124 0.0062 0.045 Uiso 1 1 calc R . .
C10 C 0.1806(4) 0.4431(3) 0.0107(3) 0.0355(9) Uani 1 1 d . . .
H10A H 0.0891 0.4529 0.0429 0.043 Uiso 1 1 calc R . .
H10B H 0.1969 0.4256 -0.0586 0.043 Uiso 1 1 calc R . .
C11 C 0.2652(3) 0.3435(3) 0.0873(3) 0.0303(8) Uani 1 1 d . . .
H11A H 0.2438 0.2744 0.1016 0.036 Uiso 1 1 calc R . .
H11B H 0.3570 0.3293 0.0541 0.036 Uiso 1 1 calc R . .
C12 C 0.4313(3) 0.5186(3) 0.2436(3) 0.0275(8) Uani 1 1 d . . .
H12A H 0.4618 0.5561 0.1679 0.033 Uiso 1 1 calc R . .
H12B H 0.3729 0.5776 0.2795 0.033 Uiso 1 1 calc R . .
C13 C 0.6156(3) 0.5149(3) 0.2901(3) 0.0284(8) Uani 1 1 d . . .
H13A H 0.5669 0.5742 0.3279 0.034 Uiso 1 1 calc R . .
H13B H 0.6428 0.5517 0.2132 0.034 Uiso 1 1 calc R . .
C14 C 0.7306(3) 0.4352(3) 0.3410(3) 0.0284(8) Uani 1 1 d . . .
H14A H 0.7898 0.4758 0.3335 0.034 Uiso 1 1 calc R . .
H14B H 0.7037 0.4021 0.4190 0.034 Uiso 1 1 calc R . .
C15 C 0.9238(3) 0.2935(3) 0.3024(3) 0.0267(8) Uani 1 1 d . . .
H15A H 0.9273 0.2519 0.3795 0.032 Uiso 1 1 calc R . .
H15B H 0.9678 0.3502 0.2818 0.032 Uiso 1 1 calc R . .
C16 C 0.9907(3) 0.2130(3) 0.2343(3) 0.0244(7) Uani 1 1 d . . .
H16A H 0.9943 0.2568 0.1572 0.029 Uiso 1 1 calc R . .
H16B H 1.0802 0.1737 0.2477 0.029 Uiso 1 1 calc R . .
C17 C 0.9256(3) 0.0608(3) 0.3681(2) 0.0247(7) Uani 1 1 d . . .
H17A H 0.8815 0.1125 0.4146 0.030 Uiso 1 1 calc R . .
H17B H 1.0147 0.0210 0.3828 0.030 Uiso 1 1 calc R . .
C18 C 0.8584(3) -0.0241(3) 0.3985(3) 0.0277(8) Uani 1 1 d . . .
H18A H 0.9138 -0.0882 0.3683 0.033 Uiso 1 1 calc R . .
H18B H 0.8406 -0.0536 0.4782 0.033 Uiso 1 1 calc R . .
C19 C 0.6624(3) -0.0434(3) 0.3968(3) 0.0280(8) Uani 1 1 d . . .
H19A H 0.6279 -0.0503 0.4745 0.034 Uiso 1 1 calc R . .
H19B H 0.7147 -0.1196 0.3885 0.034 Uiso 1 1 calc R . .
C20 C 0.5543(3) 0.0062(3) 0.3344(3) 0.0294(8) Uani 1 1 d . . .
H20A H 0.5879 0.0059 0.2579 0.035 Uiso 1 1 calc R . .
H20B H 0.4947 -0.0385 0.3652 0.035 Uiso 1 1 calc R . .
C21 C 0.3790(3) 0.1720(3) 0.2898(3) 0.0255(8) Uani 1 1 d . . .
H21A H 0.3078 0.1441 0.3365 0.031 Uiso 1 1 calc R . .
H21B H 0.3999 0.1527 0.2208 0.031 Uiso 1 1 calc R . .
C22 C 1.0036(3) 0.0527(3) 0.1837(2) 0.0238(7) Uani 1 1 d . . .
H22A H 0.9639 -0.0065 0.2018 0.029 Uiso 1 1 calc R . .
H22B H 1.0922 0.0149 0.1997 0.029 Uiso 1 1 calc R . .
C23 C 1.0103(3) 0.1122(3) 0.0631(2) 0.0221(7) Uani 1 1 d . . .
C24 C 1.1249(3) 0.1308(3) -0.0013(3) 0.0259(8) Uani 1 1 d . . .
C25 C 1.2400(3) 0.0996(3) 0.0389(3) 0.0314(8) Uani 1 1 d . . .
H25 H 1.2422 0.0635 0.1138 0.038 Uiso 1 1 calc R . .
C26 C 1.3475(4) 0.1205(3) -0.0280(3) 0.0407(10) Uani 1 1 d . . .
H26 H 1.4231 0.0979 0.0011 0.049 Uiso 1 1 calc R . .
C27 C 1.3486(4) 0.1746(4) -0.1389(3) 0.0434(10) Uani 1 1 d . . .
H27 H 1.4240 0.1891 -0.1841 0.052 Uiso 1 1 calc R . .
C28 C 1.2433(4) 0.2052(4) -0.1804(3) 0.0403(10) Uani 1 1 d . . .
H28 H 1.2448 0.2426 -0.2553 0.048 Uiso 1 1 calc R . .
C29 C 1.1275(3) 0.1839(3) -0.1159(3) 0.0303(8) Uani 1 1 d . . .
C30 C 1.0208(4) 0.2099(3) -0.1611(3) 0.0329(9) Uani 1 1 d . . .
H30 H 1.0245 0.2431 -0.2368 0.040 Uiso 1 1 calc R . .
C31 C 0.9099(3) 0.1891(3) -0.0995(3) 0.0280(8) Uani 1 1 d . . .
C32 C 0.8030(4) 0.2096(3) -0.1462(3) 0.0305(8) Uani 1 1 d . . .
H32 H 0.8085 0.2379 -0.2225 0.037 Uiso 1 1 calc R . .
C33 C 0.6938(4) 0.1900(3) -0.0850(3) 0.0313(8) Uani 1 1 d . . .
H33 H 0.6243 0.2035 -0.1182 0.038 Uiso 1 1 calc R . .
C34 C 0.6838(3) 0.1495(3) 0.0285(3) 0.0302(8) Uani 1 1 d . . .
H34 H 0.6061 0.1378 0.0712 0.036 Uiso 1 1 calc R . .
C35 C 0.7832(3) 0.1268(3) 0.0782(3) 0.0261(8) Uani 1 1 d . . .
H35 H 0.7736 0.1003 0.1549 0.031 Uiso 1 1 calc R . .
C36 C 0.9021(3) 0.1426(3) 0.0159(3) 0.0245(7) Uani 1 1 d . . .
N1 N 0.9301(2) 0.1281(2) 0.2540(2) 0.0215(6) Uani 1 1 d . . .
Cl1 Cl 0.69918(7) 0.17168(7) 0.61115(6) 0.0257(2) Uani 1 1 d . . .
Na Na 0.62445(12) 0.23800(11) 0.32999(10) 0.0279(3) Uani 1 1 d . . .

loop_
_atom_site_aniso_label
_atom_site_aniso_U_11
_atom_site_aniso_U_22
_atom_site_aniso_U_33
_atom_site_aniso_U_23
_atom_site_aniso_U_13
_atom_site_aniso_U_12
O5 0.0241(12) 0.0243(13) 0.0262(12) -0.0021(10) -0.0065(9) -0.0105(10)
O7 0.0242(12) 0.0231(13) 0.0328(13) -0.0079(10) -0.0120(10) -0.0071(10)
O6 0.0189(11) 0.0273(13) 0.0379(13) -0.0177(11) -0.0076(10) -0.0042(10)
O2 0.0279(13) 0.0250(13) 0.0287(12) -0.0059(10) -0.0127(10) -0.0045(11)
O1 0.0235(12) 0.0215(13) 0.0286(12) -0.0049(10) -0.0075(9) -0.0093(10)
O3 0.0229(12) 0.0337(14) 0.0286(13) -0.0080(11) -0.0040(10) -0.0053(11)
O4 0.0261(12) 0.0223(13) 0.0288(12) -0.0064(10) -0.0093(10) -0.0069(10)
O10 0.0289(14) 0.0527(18) 0.0333(14) -0.0101(13) -0.0034(11) -0.0195(13)
O8 0.0316(14) 0.0618(19) 0.0318(14) -0.0199(13) -0.0130(11) -0.0023(14)
O9 0.0270(13) 0.0558(18) 0.0376(15) -0.0284(14) -0.0068(11) 0.0043(13)
O11 0.0489(17) 0.0315(16) 0.071(2) 0.0046(15) -0.0318(15) -0.0152(14)
C1 0.0220(17) 0.0237(18) 0.0262(17) -0.0106(15) -0.0077(13) -0.0042(15)
C2 0.0242(17) 0.0278(19) 0.0240(17) -0.0069(15) -0.0085(13) -0.0071(15)
C3 0.0255(18) 0.028(2) 0.0293(18) -0.0040(15) -0.0118(14) -0.0087(16)
C4 0.0205(17) 0.0283(19) 0.0275(17) -0.0036(15) -0.0075(13) -0.0108(15)
C5 0.0227(17) 0.0263(19) 0.0269(18) -0.0031(15) -0.0092(14) -0.0037(15)
C6 0.034(2) 0.046(3) 0.0296(19) -0.0032(18) -0.0045(16) -0.0152(19)
C7 0.035(2) 0.040(2) 0.0292(19) -0.0138(17) -0.0116(15) -0.0078(18)
C8 0.041(2) 0.028(2) 0.0240(18) -0.0052(15) -0.0108(15) -0.0129(17)
C9 0.047(2) 0.034(2) 0.0298(19) -0.0067(17) -0.0177(17) -0.0064(19)
C10 0.036(2) 0.046(2) 0.0304(19) -0.0107(18) -0.0150(16) -0.0123(19)
C11 0.0305(19) 0.031(2) 0.0321(19) -0.0096(16) -0.0089(15) -0.0095(17)
C12 0.0220(17) 0.0221(18) 0.0341(19) -0.0016(15) -0.0126(14) -0.0028(15)
C13 0.0208(17) 0.0242(19) 0.046(2) -0.0134(16) -0.0075(15) -0.0086(15)
C14 0.0213(17) 0.034(2) 0.038(2) -0.0216(17) -0.0061(14) -0.0067(16)
C15 0.0195(16) 0.031(2) 0.0342(19) -0.0138(16) -0.0069(14) -0.0074(15)
C16 0.0172(16) 0.0273(19) 0.0302(18) -0.0115(15) -0.0043(13) -0.0053(14)
C17 0.0229(17) 0.0303(19) 0.0203(16) -0.0077(14) -0.0052(13) -0.0063(15)
C18 0.0199(16) 0.032(2) 0.0236(17) -0.0041(15) -0.0040(13) -0.0033(15)
C19 0.0263(18) 0.0233(19) 0.0302(18) -0.0037(15) -0.0037(14) -0.0078(15)
C20 0.0273(18) 0.0186(18) 0.043(2) -0.0060(16) -0.0078(15) -0.0094(15)
C21 0.0255(17) 0.0274(19) 0.0284(18) -0.0070(15) -0.0088(14) -0.0111(15)
C22 0.0219(17) 0.0232(18) 0.0250(17) -0.0080(14) -0.0045(13) -0.0043(15)
C23 0.0259(17) 0.0222(18) 0.0196(16) -0.0086(14) -0.0066(13) -0.0048(14)
C24 0.0327(19) 0.0248(19) 0.0248(17) -0.0123(15) -0.0042(14) -0.0095(16)
C25 0.0303(19) 0.028(2) 0.040(2) -0.0165(17) -0.0002(15) -0.0116(17)
C26 0.025(2) 0.040(2) 0.065(3) -0.029(2) 0.0001(18) -0.0109(18)
C27 0.039(2) 0.042(3) 0.052(3) -0.025(2) 0.0153(19) -0.023(2)
C28 0.045(2) 0.046(3) 0.031(2) -0.0198(19) 0.0097(17) -0.020(2)
C29 0.039(2) 0.028(2) 0.0256(18) -0.0154(16) 0.0058(15) -0.0139(17)
C30 0.043(2) 0.029(2) 0.0214(17) -0.0076(15) -0.0016(15) -0.0092(18)
C31 0.037(2) 0.0205(18) 0.0269(18) -0.0089(15) -0.0085(15) -0.0049(16)
C32 0.046(2) 0.0253(19) 0.0204(17) -0.0075(15) -0.0167(15) -0.0026(17)
C33 0.041(2) 0.030(2) 0.0292(19) -0.0122(16) -0.0187(16) -0.0057(17)
C34 0.0306(19) 0.030(2) 0.0335(19) -0.0103(16) -0.0096(15) -0.0091(16)
C35 0.0298(18) 0.0225(18) 0.0276(18) -0.0090(15) -0.0095(14) -0.0049(15)
C36 0.0305(18) 0.0194(17) 0.0255(17) -0.0101(14) -0.0066(14) -0.0053(15)
N1 0.0224(14) 0.0230(15) 0.0208(14) -0.0078(12) -0.0050(11) -0.0066(12)
Cl1 0.0234(4) 0.0305(5) 0.0225(4) -0.0087(3) -0.0070(3) -0.0047(4)
Na 0.0300(7) 0.0273(8) 0.0302(7) -0.0070(6) -0.0134(6) -0.0083(6)

loop_
_atom_type_symbol
_atom_type_description
_atom_type_scat_dispersion_real
_atom_type_scat_dispersion_imag
_atom_type_scat_source
C C 0.0033 0.0016 'International Tables Vol C Tables 4.2.6.8 and 6.1.1.4'
H H 0.0000 0.0000 'International Tables Vol C Tables 4.2.6.8 and 6.1.1.4'
N N 0.0061 0.0033 'International Tables Vol C Tables 4.2.6.8 and 6.1.1.4'
O O 0.0106 0.0060 'International Tables Vol C Tables 4.2.6.8 and 6.1.1.4'
Na Na 0.0362 0.0249 'International Tables Vol C Tables 4.2.6.8 and 6.1.1.4'
Cl Cl 0.1484 0.1585 'International Tables Vol C Tables 4.2.6.8 and 6.1.1.4'

loop_
_geom_angle_atom_site_label_1
_geom_angle_atom_site_label_2
_geom_angle_atom_site_label_3
_geom_angle
_geom_angle_site_symmetry_1
_geom_angle_site_symmetry_3
_geom_angle_publ_flag
C19 O5 C18 111.9(2) . . ?
C19 O5 Na 117.12(18) . . ?
C18 O5 Na 119.8(2) . . ?
C13 O7 C12 111.6(2) . . ?
C13 O7 Na 122.62(18) . . ?
C12 O7 Na 120.69(19) . . ?
C14 O6 C15 111.4(2) . . ?
C14 O6 Na 105.82(18) . . ?
C15 O6 Na 123.3(2) . . ?
C5 O2 C7 114.0(3) . . ?
C5 O2 Na 105.91(18) . . ?
C7 O2 Na 112.67(19) . . ?
C1 O1 C4 84.8(2) . . ?
C1 O1 Na 110.63(16) . . ?
C4 O1 Na 109.40(16) . . ?
C5 O3 C6 113.8(3) . . ?
C21 O4 C20 111.7(2) . . ?
C21 O4 Na 119.28(19) . . ?
C20 O4 Na 117.93(18) . . ?
Cl1 O8 Na 164.19(18) . . ?
O1 C1 C12 112.6(3) . . ?
O1 C1 C2 102.1(2) . . ?
C12 C1 C2 120.3(3) . . ?
O1 C1 C5 87.2(2) . . ?
C12 C1 C5 125.1(3) . . ?
C2 C1 C5 102.9(2) . . ?
O1 C1 C4 47.77(16) . . ?
C12 C1 C4 155.1(3) . . ?
C2 C1 C4 82.5(2) . . ?
C5 C1 C4 50.07(19) . . ?
C1 C2 C8 115.7(3) . . ?
C1 C2 C3 97.8(3) . . ?
C8 C2 C3 112.0(3) . . ?
C11 C3 C4 115.3(3) . . ?
C11 C3 C2 112.3(3) . . ?
C4 C3 C2 98.3(3) . . ?
O1 C4 C21 111.9(3) . . ?
O1 C4 C3 101.8(2) . . ?
C21 C4 C3 119.0(3) . . ?
O1 C4 C5 87.3(2) . . ?
C21 C4 C5 128.4(3) . . ?
C3 C4 C5 101.6(3) . . ?
O1 C4 C1 47.39(16) . . ?
C21 C4 C1 156.0(3) . . ?
C3 C4 C1 81.4(2) . . ?
C5 C4 C1 50.60(18) . . ?
O3 C5 O2 112.4(3) . . ?
O3 C5 C4 120.1(3) . . ?
O2 C5 C4 110.7(3) . . ?
O3 C5 C1 113.5(3) . . ?
O2 C5 C1 117.2(3) . . ?
C4 C5 C1 79.3(2) . . ?
C2 C8 C9 109.5(3) . . ?
C8 C9 C10 112.5(3) . . ?
C11 C10 C9 112.6(3) . . ?
C3 C11 C10 108.1(3) . . ?
O7 C12 C1 108.9(3) . . ?
O7 C13 C14 107.6(3) . . ?
O6 C14 C13 107.8(3) . . ?
O6 C15 C16 109.9(3) . . ?
N1 C16 C15 114.6(3) . . ?
N1 C17 C18 113.7(3) . . ?
O5 C18 C17 109.4(3) . . ?
O5 C19 C20 108.9(3) . . ?
O4 C20 C19 107.6(3) . . ?
O4 C21 C4 109.5(3) . . ?
N1 C22 C23 114.2(3) . . ?
C36 C23 C24 120.5(3) . . ?
C36 C23 C22 118.6(3) . . ?
C24 C23 C22 120.8(3) . . ?
C23 C24 C25 124.3(3) . . ?
C23 C24 C29 118.6(3) . . ?
C25 C24 C29 117.1(3) . . ?
C26 C25 C24 121.3(4) . . ?
C25 C26 C27 121.4(4) . . ?
C28 C27 C26 119.5(4) . . ?
C27 C28 C29 122.4(4) . . ?
C30 C29 C28 122.0(3) . . ?
C30 C29 C24 119.8(3) . . ?
C28 C29 C24 118.2(3) . . ?
C31 C30 C29 122.1(3) . . ?
C30 C31 C32 122.3(3) . . ?
C30 C31 C36 119.2(3) . . ?
C32 C31 C36 118.6(3) . . ?
C33 C32 C31 121.9(3) . . ?
C32 C33 C34 119.6(3) . . ?
C35 C34 C33 121.5(3) . . ?
C34 C35 C36 120.6(3) . . ?
C23 C36 C35 122.5(3) . . ?
C23 C36 C31 119.7(3) . . ?
C35 C36 C31 117.8(3) . . ?
C16 N1 C17 109.4(2) . . ?
C16 N1 C22 110.4(2) . . ?
C17 N1 C22 109.4(3) . . ?
O11 Cl1 O9 109.85(18) . . ?
O11 Cl1 O8 109.01(18) . . ?
O9 Cl1 O8 108.85(15) . . ?
O11 Cl1 O10 109.54(16) . . ?
O9 Cl1 O10 109.74(17) . . ?
O8 Cl1 O10 109.84(15) . . ?
O8 Na O1 139.84(10) . . ?
O8 Na O5 81.93(9) . . ?
O1 Na O5 120.17(9) . . ?
O8 Na O7 96.83(10) . . ?
O1 Na O7 65.30(7) . . ?
O5 Na O7 172.41(9) . . ?
O8 Na O4 103.33(10) . . ?
O1 Na O4 65.59(8) . . ?
O5 Na O4 63.72(8) . . ?
O7 Na O4 123.74(9) . . ?
O8 Na O2 78.06(8) . . ?
O1 Na O2 62.06(7) . . ?
O5 Na O2 118.53(8) . . ?
O7 Na O2 68.26(8) . . ?
O4 Na O2 65.64(8) . . ?
O8 Na O6 83.72(9) . . ?
O1 Na O6 113.56(8) . . ?
O5 Na O6 110.89(8) . . ?
O7 Na O6 61.53(7) . . ?
O4 Na O6 169.89(9) . . ?
O2 Na O6 123.54(9) . . ?

loop_
_geom_bond_atom_site_label_1
_geom_bond_atom_site_label_2
_geom_bond_distance
_geom_bond_site_symmetry_2
_geom_bond_publ_flag
O5 C19 1.426(4) . ?
O5 C18 1.436(4) . ?
O5 Na 2.537(3) . ?
O7 C13 1.418(4) . ?
O7 C12 1.423(4) . ?
O7 Na 2.550(3) . ?
O6 C14 1.421(4) . ?
O6 C15 1.427(4) . ?
O6 Na 2.703(3) . ?
O2 C5 1.396(4) . ?
O2 C7 1.446(4) . ?
O2 Na 2.702(3) . ?
O1 C1 1.475(4) . ?
O1 C4 1.484(4) . ?
O1 Na 2.534(2) . ?
O3 C5 1.395(4) . ?
O3 C6 1.432(4) . ?
O4 C21 1.419(4) . ?
O4 C20 1.436(4) . ?
O4 Na 2.571(3) . ?
O10 Cl1 1.436(2) . ?
O8 Cl1 1.429(2) . ?
O8 Na 2.433(3) . ?
O9 Cl1 1.428(3) . ?
O11 Cl1 1.423(3) . ?
C1 C12 1.496(5) . ?
C1 C2 1.525(4) . ?
C1 C5 1.570(5) . ?
C2 C8 1.530(5) . ?
C2 C3 1.567(5) . ?
C3 C11 1.528(5) . ?
C3 C4 1.538(4) . ?
C4 C21 1.496(5) . ?
C4 C5 1.558(5) . ?
C8 C9 1.533(5) . ?
C9 C10 1.540(6) . ?
C10 C11 1.536(5) . ?
C13 C14 1.498(5) . ?
C15 C16 1.498(5) . ?
C16 N1 1.467(4) . ?
C17 N1 1.474(4) . ?
C17 C18 1.497(5) . ?
C19 C20 1.494(4) . ?
C22 N1 1.477(4) . ?
C22 C23 1.523(4) . ?
C23 C36 1.407(4) . ?
C23 C24 1.412(5) . ?
C24 C25 1.424(5) . ?
C24 C29 1.444(5) . ?
C25 C26 1.366(5) . ?
C26 C27 1.405(6) . ?
C27 C28 1.331(6) . ?
C28 C29 1.436(5) . ?
C29 C30 1.389(5) . ?
C30 C31 1.377(5) . ?
C31 C32 1.424(5) . ?
C31 C36 1.440(5) . ?
C32 C33 1.353(5) . ?
C33 C34 1.411(5) . ?
C34 C35 1.364(4) . ?
C35 C36 1.434(5) . ?
